data_4101600
loop_
_publ_author_name
'Muratsugu, Satoshi'
'Sodeyama, Keitaro'
'Kitamura, Fusao'
'Sugimoto, Manabu'
'Tsuneyuki, Shinji'
'Miyashita, Seiji'
'Kato, Tatsuhisa'
'Nishihara, Hiroshi'

_publ_section_title
;
 Two-Electron Reduction of a Rh-Mo-Rh Dithiolato Complex To Form a
 Triplet Ground State Associated with a Change in CO Coordination Mode
;
_journal_issue 4
_journal_name_full 'JOURNAL OF THE AMERICAN CHEMICAL SOCIETY'
_journal_page_first 1388
_journal_paper_doi 10.1021/ja8090577
_journal_volume 131
_journal_year 2009
_chemical_formula_moiety 'C34 H38 Mo O2 Rh2 S4'
_chemical_formula_sum 'C34 H38 Mo O2 Rh2 S4'
_chemical_formula_weight 908.64
_space_group_IT_number 61
_symmetry_cell_setting orthorhombic
_symmetry_Int_Tables_number 61
_symmetry_space_group_name_Hall '-P 2ac 2ab'
_symmetry_space_group_name_H-M 'P b c a'
_audit_creation_date 2008-03-17T10:04:14-00:00
_audit_creation_method 'WinGX routine CIF_UPDATE'
_cell_angle_alpha 90
_cell_angle_beta 90
_cell_angle_gamma 90
_cell_formula_units_Z 8
_cell_length_a 21.049(5)
_cell_length_b 14.373(5)
_cell_length_c 22.479(5)
_cell_measurement_reflns_used 19031
_cell_measurement_temperature 93(2)
_cell_measurement_theta_max 27.4835
_cell_measurement_theta_min 3.0043
_cell_volume 6801(3)
_computing_structure_refinement 'SHELXL-97 (Sheldrick, 1997)'
_diffrn_detector_area_resol_mean 28.5714
_diffrn_measured_fraction_theta_full 0.998
_diffrn_measured_fraction_theta_max 0.998
_diffrn_measurement_device_type 'Rigaku Saturn'
_diffrn_measurement_method \w
_diffrn_radiation_type MoK\a
_diffrn_radiation_wavelength 0.71069
_diffrn_reflns_av_R_equivalents 0.0361
_diffrn_reflns_limit_h_max 23
_diffrn_reflns_limit_h_min -27
_diffrn_reflns_limit_k_max 18
_diffrn_reflns_limit_k_min -18
_diffrn_reflns_limit_l_max 20
_diffrn_reflns_limit_l_min -29
_diffrn_reflns_number 52417
_diffrn_reflns_theta_full 27.49
_diffrn_reflns_theta_max 27.49
_diffrn_reflns_theta_min 3.01
_exptl_absorpt_coefficient_mu 1.598
_exptl_absorpt_correction_T_max 0.8565
_exptl_absorpt_correction_T_min 0.7405
_exptl_absorpt_correction_type multi-scan
_exptl_absorpt_process_details 'Jacobson, R. (1998) Private communication'
_exptl_crystal_colour black
_exptl_crystal_density_diffrn 1.775
_exptl_crystal_density_method 'not measured'
_exptl_crystal_description block
_exptl_crystal_F_000 3632
_exptl_crystal_size_max 0.2
_exptl_crystal_size_mid 0.2
_exptl_crystal_size_min 0.1
_refine_diff_density_max 0.973
_refine_diff_density_min -0.764
_refine_ls_extinction_method none
_refine_ls_goodness_of_fit_ref 1.184
_refine_ls_hydrogen_treatment constr
_refine_ls_matrix_type full
_refine_ls_number_parameters 398
_refine_ls_number_reflns 7802
_refine_ls_number_restraints 0
_refine_ls_restrained_S_all 1.184
_refine_ls_R_factor_gt 0.0354
_refine_ls_shift/su_max 0.001
_refine_ls_structure_factor_coef Fsqd
_refine_ls_weighting_details 'calc w=1/[\s^2^(Fo^2^)+(0.0231P)^2^+15.4050P] where P=(Fo^2^+2Fc^2^)/3'
_refine_ls_weighting_scheme calc
_refine_ls_wR_factor_ref 0.071
_reflns_number_gt 7133
_reflns_number_total 7802
_reflns_threshold_expression >2sigma(I)
_cod_data_source_file reformated.cif
_cod_data_source_block new
_cod_original_sg_symbol_H-M 'P bca'
_cod_database_code 4101600

loop_
_symmetry_equiv_pos_as_xyz
'x, y, z'
'-x+1/2, -y, z+1/2'
'x+1/2, -y+1/2, -z'
'-x, y+1/2, -z+1/2'
'-x, -y, -z'
'x-1/2, y, -z-1/2'
'-x-1/2, y-1/2, z'
'x, -y-1/2, z-1/2'

loop_
_atom_site_label
_atom_site_type_symbol
_atom_site_fract_x
_atom_site_fract_y
_atom_site_fract_z
_atom_site_U_iso_or_equiv
_atom_site_adp_type
_atom_site_occupancy
_atom_site_calc_flag
_atom_site_refinement_flags
_atom_site_disorder_group
_atom_site_disorder_assembly
C1 C 0.24320(14) 0.4215(2) 0.51115(13) 0.0145(6) Uani 1 d . . .
C2 C 0.24339(15) 0.4948(2) 0.47125(15) 0.0198(7) Uani 1 d . . .
H2 H 0.2421 0.5573 0.485 0.024 Uiso 1 calc R . .
C3 C 0.24551(16) 0.4753(3) 0.41041(15) 0.0251(8) Uani 1 d . . .
H3 H 0.246 0.5249 0.3825 0.03 Uiso 1 calc R . .
C4 C 0.24693(17) 0.3843(3) 0.39059(15) 0.0267(8) Uani 1 d . . .
H4 H 0.2466 0.3717 0.3491 0.032 Uiso 1 calc R . .
C5 C 0.24881(16) 0.3112(3) 0.43099(14) 0.0201(7) Uani 1 d . . .
H5 H 0.2511 0.2488 0.4172 0.024 Uiso 1 calc R . .
C6 C 0.24735(14) 0.3299(2) 0.49175(14) 0.0151(6) Uani 1 d . . .
C7 C 0.08240(14) 0.2722(2) 0.47529(14) 0.0164(6) Uani 1 d . . .
C8 C 0.08677(15) 0.2890(3) 0.41465(15) 0.0212(7) Uani 1 d . . .
H8 H 0.0793 0.3496 0.3993 0.025 Uiso 1 calc R . .
C9 C 0.10221(17) 0.2162(3) 0.37660(16) 0.0249(8) Uani 1 d . . .
H9 H 0.106 0.2275 0.3351 0.03 Uiso 1 calc R . .
C10 C 0.11211(17) 0.1277(3) 0.39835(16) 0.0258(8) Uani 1 d . . .
H10 H 0.1222 0.0784 0.3718 0.031 Uiso 1 calc R . .
C11 C 0.10739(16) 0.1105(2) 0.45941(15) 0.0215(7) Uani 1 d . . .
H11 H 0.1144 0.0497 0.4746 0.026 Uiso 1 calc R . .
C12 C 0.09231(15) 0.1832(2) 0.49759(14) 0.0162(6) Uani 1 d . . .
C13 C 0.38172(14) 0.3414(2) 0.64135(14) 0.0162(6) Uani 1 d . . .
C14 C 0.37142(14) 0.2428(2) 0.64940(14) 0.0154(6) Uani 1 d . . .
C15 C 0.33145(14) 0.2303(2) 0.70057(14) 0.0158(6) Uani 1 d . . .
C16 C 0.31768(15) 0.3207(2) 0.72500(14) 0.0157(6) Uani 1 d . . .
C17 C 0.34772(15) 0.3888(2) 0.68830(14) 0.0166(6) Uani 1 d . . .
C18 C 0.42386(16) 0.3853(3) 0.59577(16) 0.0232(7) Uani 1 d . . .
H18A H 0.4064 0.4459 0.5843 0.035 Uiso 1 calc R . .
H18B H 0.4264 0.345 0.5607 0.035 Uiso 1 calc R . .
H18C H 0.4665 0.3939 0.6125 0.035 Uiso 1 calc R . .
C19 C 0.39972(17) 0.1663(2) 0.61342(15) 0.0224(7) Uani 1 d . . .
H19A H 0.4308 0.1324 0.6376 0.034 Uiso 1 calc R . .
H19B H 0.4209 0.1926 0.5784 0.034 Uiso 1 calc R . .
H19C H 0.3661 0.1236 0.6006 0.034 Uiso 1 calc R . .
C20 C 0.31312(16) 0.1389(2) 0.72760(15) 0.0216(7) Uani 1 d . . .
H20A H 0.3183 0.0893 0.698 0.032 Uiso 1 calc R . .
H20B H 0.2687 0.1414 0.7405 0.032 Uiso 1 calc R . .
H20C H 0.3404 0.1261 0.7619 0.032 Uiso 1 calc R . .
C21 C 0.28266(16) 0.3397(3) 0.78158(14) 0.0215(7) Uani 1 d . . .
H21A H 0.312 0.3345 0.8153 0.032 Uiso 1 calc R . .
H21B H 0.2482 0.2944 0.7862 0.032 Uiso 1 calc R . .
H21C H 0.2649 0.4027 0.7803 0.032 Uiso 1 calc R . .
C22 C 0.34786(17) 0.4917(2) 0.69782(16) 0.0226(7) Uani 1 d . . .
H22A H 0.3081 0.5104 0.7171 0.034 Uiso 1 calc R . .
H22B H 0.3517 0.5233 0.6594 0.034 Uiso 1 calc R . .
H22C H 0.3838 0.5088 0.7232 0.034 Uiso 1 calc R . .
C23 C -0.05293(14) 0.3639(2) 0.64981(14) 0.0163(6) Uani 1 d . . .
C24 C -0.02693(15) 0.3069(2) 0.69547(14) 0.0187(7) Uani 1 d . . .
C25 C -0.03150(15) 0.2121(2) 0.67694(16) 0.0210(7) Uani 1 d . . .
C26 C -0.06480(15) 0.2096(2) 0.62039(16) 0.0201(7) Uani 1 d . . .
C27 C -0.07795(14) 0.3029(2) 0.60436(14) 0.0154(6) Uani 1 d . . .
C28 C -0.05978(17) 0.4672(2) 0.64949(18) 0.0268(8) Uani 1 d . . .
H28A H -0.1028 0.484 0.6622 0.04 Uiso 1 calc R . .
H28B H -0.0522 0.4908 0.6092 0.04 Uiso 1 calc R . .
H28C H -0.0288 0.4946 0.6769 0.04 Uiso 1 calc R . .
C29 C 0.00033(18) 0.3387(3) 0.75361(16) 0.0321(9) Uani 1 d . . .
H29A H 0.0009 0.4069 0.7548 0.048 Uiso 1 calc R . .
H29B H 0.0438 0.3151 0.7577 0.048 Uiso 1 calc R . .
H29C H -0.0258 0.3151 0.7863 0.048 Uiso 1 calc R . .
C30 C -0.00967(19) 0.1295(3) 0.7119(2) 0.0381(11) Uani 1 d . . .
H30A H 0.0289 0.1457 0.7341 0.057 Uiso 1 calc R . .
H30B H -0.0005 0.0779 0.6848 0.057 Uiso 1 calc R . .
H30C H -0.0431 0.1109 0.7399 0.057 Uiso 1 calc R . .
C31 C -0.08264(18) 0.1236(3) 0.5878(2) 0.0333(9) Uani 1 d . . .
H31A H -0.1221 0.0985 0.6044 0.05 Uiso 1 calc R . .
H31B H -0.0487 0.0774 0.5919 0.05 Uiso 1 calc R . .
H31C H -0.0889 0.1382 0.5456 0.05 Uiso 1 calc R . .
C32 C -0.11283(17) 0.3362(3) 0.55016(16) 0.0279(8) Uani 1 d . . .
H32A H -0.118 0.2844 0.5222 0.042 Uiso 1 calc R . .
H32B H -0.0885 0.3861 0.5311 0.042 Uiso 1 calc R . .
H32C H -0.1547 0.3598 0.5618 0.042 Uiso 1 calc R . .
C33 C 0.10917(15) 0.4009(2) 0.65582(15) 0.0176(6) Uani 1 d . . .
C34 C 0.17087(14) 0.2490(2) 0.67974(14) 0.0150(6) Uani 1 d . . .
O1 O 0.09310(11) 0.45981(17) 0.68798(11) 0.0255(6) Uani 1 d . . .
O2 O 0.16863(11) 0.21284(17) 0.72639(10) 0.0200(5) Uani 1 d . . .
S1 S 0.23034(4) 0.44008(5) 0.58911(3) 0.01314(15) Uani 1 d . . .
S2 S 0.24444(4) 0.23995(5) 0.54622(3) 0.01418(15) Uani 1 d . . .
S3 S 0.07033(4) 0.36353(5) 0.52803(3) 0.01516(15) Uani 1 d . . .
S4 S 0.09247(3) 0.16850(5) 0.57660(3) 0.01331(15) Uani 1 d . . .
Mo1 Mo 0.152709(12) 0.310241(17) 0.604563(11) 0.01114(6) Uani 1 d . . .
Rh1 Rh 0.280201(11) 0.314014(16) 0.633545(10) 0.01135(6) Uani 1 d . . .
Rh2 Rh 0.024993(11) 0.283793(16) 0.610583(10) 0.01219(6) Uani 1 d . . .

loop_
_atom_site_aniso_label
_atom_site_aniso_U_11
_atom_site_aniso_U_22
_atom_site_aniso_U_33
_atom_site_aniso_U_23
_atom_site_aniso_U_13
_atom_site_aniso_U_12
C1 0.0091(14) 0.0225(16) 0.0119(14) 0.0008(12) -0.0005(11) -0.0011(12)
C2 0.0147(15) 0.0246(17) 0.0202(17) 0.0049(13) -0.0013(13) -0.0009(13)
C3 0.0194(17) 0.037(2) 0.0194(17) 0.0097(15) 0.0010(13) 0.0020(15)
C4 0.0221(18) 0.046(2) 0.0118(16) 0.0009(15) 0.0001(13) -0.0001(16)
C5 0.0156(15) 0.0308(18) 0.0138(15) -0.0037(13) 0.0002(12) 0.0017(13)
C6 0.0084(14) 0.0211(15) 0.0158(15) -0.0017(12) 0.0003(11) -0.0005(12)
C7 0.0111(14) 0.0203(16) 0.0178(16) -0.0005(12) -0.0019(12) -0.0013(12)
C8 0.0176(16) 0.0281(18) 0.0178(17) 0.0025(14) -0.0050(13) -0.0007(14)
C9 0.0244(18) 0.036(2) 0.0142(16) -0.0002(14) -0.0033(13) -0.0045(15)
C10 0.0210(17) 0.0319(19) 0.0243(19) -0.0134(15) -0.0016(14) -0.0035(15)
C11 0.0197(17) 0.0212(17) 0.0237(18) -0.0036(14) -0.0020(13) -0.0011(13)
C12 0.0129(15) 0.0199(16) 0.0157(15) -0.0022(12) -0.0031(12) -0.0029(12)
C13 0.0099(14) 0.0198(16) 0.0188(16) 0.0031(13) -0.0030(12) -0.0010(12)
C14 0.0114(14) 0.0194(16) 0.0153(15) 0.0018(12) 0.0009(12) 0.0031(12)
C15 0.0118(14) 0.0218(16) 0.0138(15) 0.0047(12) -0.0032(12) 0.0009(12)
C16 0.0148(15) 0.0206(16) 0.0116(15) -0.0001(12) -0.0050(12) -0.0022(12)
C17 0.0132(15) 0.0196(16) 0.0171(16) -0.0033(12) -0.0058(12) -0.0038(12)
C18 0.0171(16) 0.0292(18) 0.0232(18) 0.0075(14) 0.0026(13) -0.0017(14)
C19 0.0220(17) 0.0254(18) 0.0198(17) 0.0020(14) 0.0062(13) 0.0077(14)
C20 0.0208(17) 0.0244(18) 0.0194(17) 0.0066(14) 0.0014(13) 0.0009(14)
C21 0.0219(17) 0.0275(18) 0.0150(16) -0.0020(14) -0.0005(13) 0.0003(14)
C22 0.0234(18) 0.0201(17) 0.0244(18) -0.0030(14) -0.0061(14) -0.0044(14)
C23 0.0108(14) 0.0201(16) 0.0179(16) 0.0012(12) 0.0050(12) 0.0038(12)
C24 0.0107(14) 0.0320(19) 0.0134(15) -0.0002(13) 0.0030(12) 0.0015(13)
C25 0.0108(15) 0.0263(17) 0.0257(18) 0.0129(14) 0.0073(13) 0.0013(13)
C26 0.0114(15) 0.0185(16) 0.0303(19) -0.0009(14) 0.0054(13) -0.0016(12)
C27 0.0111(14) 0.0205(16) 0.0146(15) -0.0020(12) 0.0006(11) 0.0008(12)
C28 0.0210(17) 0.0197(17) 0.040(2) -0.0042(15) 0.0060(15) 0.0043(14)
C29 0.0197(18) 0.061(3) 0.0155(17) 0.0006(17) 0.0013(14) -0.0032(18)
C30 0.0233(19) 0.039(2) 0.052(3) 0.026(2) 0.0116(18) 0.0083(17)
C31 0.027(2) 0.0177(17) 0.055(3) -0.0101(17) 0.0057(18) -0.0031(15)
C32 0.0205(18) 0.040(2) 0.0231(19) 0.0020(16) -0.0056(14) 0.0043(16)
C33 0.0151(15) 0.0179(15) 0.0197(16) -0.0017(13) 0.0047(12) -0.0029(12)
C34 0.0155(15) 0.0123(14) 0.0172(16) -0.0008(12) 0.0005(12) -0.0014(12)
O1 0.0223(13) 0.0231(13) 0.0312(14) -0.0116(11) 0.0097(10) -0.0048(10)
O2 0.0184(12) 0.0274(13) 0.0141(11) 0.0035(10) 0.0005(9) -0.0013(10)
S1 0.0136(3) 0.0129(3) 0.0129(4) 0.0005(3) -0.0005(3) 0.0000(3)
S2 0.0135(4) 0.0151(3) 0.0139(4) -0.0020(3) 0.0011(3) 0.0000(3)
S3 0.0159(4) 0.0140(4) 0.0156(4) 0.0023(3) 0.0007(3) 0.0013(3)
S4 0.0124(3) 0.0127(3) 0.0148(4) 0.0006(3) 0.0002(3) 0.0004(3)
Mo1 0.00982(12) 0.01180(12) 0.01181(13) -0.00058(9) 0.00081(9) -0.00042(9)
Rh1 0.01075(11) 0.01229(11) 0.01101(12) 0.00027(8) -0.00050(8) 0.00022(8)
Rh2 0.00990(11) 0.01270(11) 0.01395(12) 0.00146(9) 0.00102(9) 0.00069(9)

loop_
_atom_type_symbol
_atom_type_description
_atom_type_scat_dispersion_real
_atom_type_scat_dispersion_imag
_atom_type_scat_source
C C 0.0033 0.0016 'International Tables Vol C Tables 4.2.6.8 and 6.1.1.4'
H H 0 0 'International Tables Vol C Tables 4.2.6.8 and 6.1.1.4'
O O 0.0106 0.006 'International Tables Vol C Tables 4.2.6.8 and 6.1.1.4'
S S 0.1246 0.1234 'International Tables Vol C Tables 4.2.6.8 and 6.1.1.4'
Mo Mo -1.6832 0.6857 'International Tables Vol C Tables 4.2.6.8 and 6.1.1.4'
Rh Rh -1.1178 0.9187 'International Tables Vol C Tables 4.2.6.8 and 6.1.1.4'

loop_
_geom_angle_atom_site_label_1
_geom_angle_atom_site_label_2
_geom_angle_atom_site_label_3
_geom_angle
_geom_angle_site_symmetry_1
_geom_angle_site_symmetry_3
_geom_angle_publ_flag
C2 C1 C6 121.2(3) . . ?
C2 C1 S1 121.4(3) . . ?
C6 C1 S1 117.2(2) . . ?
C1 C2 C3 118.8(3) . . ?
C1 C2 H2 120.6 . . ?
C3 C2 H2 120.6 . . ?
C4 C3 C2 120.4(3) . . ?
C4 C3 H3 119.8 . . ?
C2 C3 H3 119.8 . . ?
C3 C4 C5 120.4(3) . . ?
C3 C4 H4 119.8 . . ?
C5 C4 H4 119.8 . . ?
C4 C5 C6 119.6(3) . . ?
C4 C5 H5 120.2 . . ?
C6 C5 H5 120.2 . . ?
C1 C6 C5 119.5(3) . . ?
C1 C6 S2 118.0(2) . . ?
C5 C6 S2 122.3(3) . . ?
C8 C7 C12 120.3(3) . . ?
C8 C7 S3 122.3(3) . . ?
C12 C7 S3 117.3(2) . . ?
C7 C8 C9 119.3(3) . . ?
C7 C8 H8 120.3 . . ?
C9 C8 H8 120.3 . . ?
C10 C9 C8 120.8(3) . . ?
C10 C9 H9 119.6 . . ?
C8 C9 H9 119.6 . . ?
C9 C10 C11 120.1(3) . . ?
C9 C10 H10 120 . . ?
C11 C10 H10 120 . . ?
C12 C11 C10 119.3(3) . . ?
C12 C11 H11 120.4 . . ?
C10 C11 H11 120.4 . . ?
C11 C12 C7 120.3(3) . . ?
C11 C12 S4 121.6(3) . . ?
C7 C12 S4 117.8(2) . . ?
C14 C13 C17 107.3(3) . . ?
C14 C13 C18 126.1(3) . . ?
C17 C13 C18 126.5(3) . . ?
C14 C13 Rh1 71.70(17) . . ?
C17 C13 Rh1 70.04(17) . . ?
C18 C13 Rh1 127.1(2) . . ?
C15 C14 C13 108.1(3) . . ?
C15 C14 C19 125.2(3) . . ?
C13 C14 C19 126.6(3) . . ?
C15 C14 Rh1 71.20(17) . . ?
C13 C14 Rh1 69.84(17) . . ?
C19 C14 Rh1 127.1(2) . . ?
C14 C15 C16 108.0(3) . . ?
C14 C15 C20 125.9(3) . . ?
C16 C15 C20 125.8(3) . . ?
C14 C15 Rh1 70.82(17) . . ?
C16 C15 Rh1 70.74(17) . . ?
C20 C15 Rh1 128.9(2) . . ?
C17 C16 C15 108.0(3) . . ?
C17 C16 C21 125.8(3) . . ?
C15 C16 C21 126.1(3) . . ?
C17 C16 Rh1 69.48(17) . . ?
C15 C16 Rh1 71.17(17) . . ?
C21 C16 Rh1 128.7(2) . . ?
C16 C17 C13 108.5(3) . . ?
C16 C17 C22 126.6(3) . . ?
C13 C17 C22 124.7(3) . . ?
C16 C17 Rh1 72.39(17) . . ?
C13 C17 Rh1 71.10(17) . . ?
C22 C17 Rh1 125.0(2) . . ?
C13 C18 H18A 109.5 . . ?
C13 C18 H18B 109.5 . . ?
H18A C18 H18B 109.5 . . ?
C13 C18 H18C 109.5 . . ?
H18A C18 H18C 109.5 . . ?
H18B C18 H18C 109.5 . . ?
C14 C19 H19A 109.5 . . ?
C14 C19 H19B 109.5 . . ?
H19A C19 H19B 109.5 . . ?
C14 C19 H19C 109.5 . . ?
H19A C19 H19C 109.5 . . ?
H19B C19 H19C 109.5 . . ?
C15 C20 H20A 109.5 . . ?
C15 C20 H20B 109.5 . . ?
H20A C20 H20B 109.5 . . ?
C15 C20 H20C 109.5 . . ?
H20A C20 H20C 109.5 . . ?
H20B C20 H20C 109.5 . . ?
C16 C21 H21A 109.5 . . ?
C16 C21 H21B 109.5 . . ?
H21A C21 H21B 109.5 . . ?
C16 C21 H21C 109.5 . . ?
H21A C21 H21C 109.5 . . ?
H21B C21 H21C 109.5 . . ?
C17 C22 H22A 109.5 . . ?
C17 C22 H22B 109.5 . . ?
H22A C22 H22B 109.5 . . ?
C17 C22 H22C 109.5 . . ?
H22A C22 H22C 109.5 . . ?
H22B C22 H22C 109.5 . . ?
C24 C23 C27 107.5(3) . . ?
C24 C23 C28 127.9(3) . . ?
C27 C23 C28 124.4(3) . . ?
C24 C23 Rh2 72.52(18) . . ?
C27 C23 Rh2 70.70(17) . . ?
C28 C23 Rh2 126.4(2) . . ?
C23 C24 C25 108.2(3) . . ?
C23 C24 C29 126.9(3) . . ?
C25 C24 C29 124.9(3) . . ?
C23 C24 Rh2 69.88(18) . . ?
C25 C24 Rh2 68.92(18) . . ?
C29 C24 Rh2 127.3(2) . . ?
C24 C25 C26 108.2(3) . . ?
C24 C25 C30 125.7(3) . . ?
C26 C25 C30 126.1(4) . . ?
C24 C25 Rh2 73.18(18) . . ?
C26 C25 Rh2 70.98(18) . . ?
C30 C25 Rh2 124.8(2) . . ?
C27 C26 C25 107.1(3) . . ?
C27 C26 C31 127.8(3) . . ?
C25 C26 C31 125.1(3) . . ?
C27 C26 Rh2 71.40(18) . . ?
C25 C26 Rh2 70.01(18) . . ?
C31 C26 Rh2 125.2(2) . . ?
C26 C27 C23 108.8(3) . . ?
C26 C27 C32 127.2(3) . . ?
C23 C27 C32 124.0(3) . . ?
C26 C27 Rh2 70.80(18) . . ?
C23 C27 Rh2 70.74(17) . . ?
C32 C27 Rh2 125.2(2) . . ?
C23 C28 H28A 109.5 . . ?
C23 C28 H28B 109.5 . . ?
H28A C28 H28B 109.5 . . ?
C23 C28 H28C 109.5 . . ?
H28A C28 H28C 109.5 . . ?
H28B C28 H28C 109.5 . . ?
C24 C29 H29A 109.5 . . ?
C24 C29 H29B 109.5 . . ?
H29A C29 H29B 109.5 . . ?
C24 C29 H29C 109.5 . . ?
H29A C29 H29C 109.5 . . ?
H29B C29 H29C 109.5 . . ?
C25 C30 H30A 109.5 . . ?
C25 C30 H30B 109.5 . . ?
H30A C30 H30B 109.5 . . ?
C25 C30 H30C 109.5 . . ?
H30A C30 H30C 109.5 . . ?
H30B C30 H30C 109.5 . . ?
C26 C31 H31A 109.5 . . ?
C26 C31 H31B 109.5 . . ?
H31A C31 H31B 109.5 . . ?
C26 C31 H31C 109.5 . . ?
H31A C31 H31C 109.5 . . ?
H31B C31 H31C 109.5 . . ?
C27 C32 H32A 109.5 . . ?
C27 C32 H32B 109.5 . . ?
H32A C32 H32B 109.5 . . ?
C27 C32 H32C 109.5 . . ?
H32A C32 H32C 109.5 . . ?
H32B C32 H32C 109.5 . . ?
O1 C33 Mo1 169.1(3) . . ?
O2 C34 Mo1 166.3(3) . . ?
C1 S1 Rh1 103.67(11) . . ?
C1 S1 Mo1 97.08(10) . . ?
Rh1 S1 Mo1 69.72(3) . . ?
C6 S2 Rh1 103.52(11) . . ?
C6 S2 Mo1 95.30(10) . . ?
Rh1 S2 Mo1 68.50(3) . . ?
C7 S3 Rh2 102.75(11) . . ?
C7 S3 Mo1 97.47(11) . . ?
Rh2 S3 Mo1 66.65(3) . . ?
C12 S4 Rh2 104.02(11) . . ?
C12 S4 Mo1 98.96(11) . . ?
Rh2 S4 Mo1 69.00(3) . . ?
C34 Mo1 C33 83.25(14) . . ?
C34 Mo1 S4 87.07(9) . . ?
C33 Mo1 S4 117.04(10) . . ?
C34 Mo1 S1 109.26(9) . . ?
C33 Mo1 S1 83.78(10) . . ?
S4 Mo1 S1 155.53(3) . . ?
C34 Mo1 S2 96.84(9) . . ?
C33 Mo1 S2 156.83(9) . . ?
S4 Mo1 S2 86.05(3) . . ?
S1 Mo1 S2 74.28(3) . . ?
C34 Mo1 S3 148.55(9) . . ?
C33 Mo1 S3 83.09(10) . . ?
S4 Mo1 S3 74.29(3) . . ?
S1 Mo1 S3 97.23(3) . . ?
S2 Mo1 S3 106.65(3) . . ?
C34 Mo1 Rh2 95.04(9) . . ?
C33 Mo1 Rh2 66.58(9) . . ?
S4 Mo1 Rh2 52.58(2) . . ?
S1 Mo1 Rh2 139.14(2) . . ?
S2 Mo1 Rh2 136.13(2) . . ?
S3 Mo1 Rh2 53.52(2) . . ?
C34 Mo1 Rh1 67.22(9) . . ?
C33 Mo1 Rh1 107.56(10) . . ?
S4 Mo1 Rh1 124.93(2) . . ?
S1 Mo1 Rh1 51.99(2) . . ?
S2 Mo1 Rh1 52.54(2) . . ?
S3 Mo1 Rh1 144.17(2) . . ?
Rh2 Mo1 Rh1 162.144(14) . . ?
C17 Rh1 C13 38.87(12) . . ?
C17 Rh1 C16 38.14(12) . . ?
C13 Rh1 C16 64.29(12) . . ?
C17 Rh1 C14 64.34(12) . . ?
C13 Rh1 C14 38.46(12) . . ?
C16 Rh1 C14 63.75(12) . . ?
C17 Rh1 C15 64.05(12) . . ?
C13 Rh1 C15 64.20(12) . . ?
C16 Rh1 C15 38.08(12) . . ?
C14 Rh1 C15 37.98(11) . . ?
C17 Rh1 S1 98.86(9) . . ?
C13 Rh1 S1 109.70(9) . . ?
C16 Rh1 S1 121.98(9) . . ?
C14 Rh1 S1 145.69(9) . . ?
C15 Rh1 S1 160.03(9) . . ?
C17 Rh1 S2 155.13(9) . . ?
C13 Rh1 S2 117.50(9) . . ?
C16 Rh1 S2 155.63(9) . . ?
C14 Rh1 S2 101.72(9) . . ?
C15 Rh1 S2 118.54(9) . . ?
S1 Rh1 S2 81.35(3) . . ?
C17 Rh1 Mo1 141.39(9) . . ?
C13 Rh1 Mo1 167.15(8) . . ?
C16 Rh1 Mo1 124.65(8) . . ?
C14 Rh1 Mo1 151.07(9) . . ?
C15 Rh1 Mo1 128.64(8) . . ?
S1 Rh1 Mo1 58.28(2) . . ?
S2 Rh1 Mo1 58.96(2) . . ?
C25 Rh2 C26 39.01(13) . . ?
C25 Rh2 C27 63.94(12) . . ?
C26 Rh2 C27 37.80(12) . . ?
C25 Rh2 C23 64.00(12) . . ?
C26 Rh2 C23 64.34(12) . . ?
C27 Rh2 C23 38.56(12) . . ?
C25 Rh2 C24 37.89(13) . . ?
C26 Rh2 C24 63.91(13) . . ?
C27 Rh2 C24 63.23(12) . . ?
C23 Rh2 C24 37.61(12) . . ?
C25 Rh2 S4 102.94(10) . . ?
C26 Rh2 S4 102.45(9) . . ?
C27 Rh2 S4 132.61(9) . . ?
C23 Rh2 S4 165.95(9) . . ?
C24 Rh2 S4 133.81(9) . . ?
C25 Rh2 S3 170.03(9) . . ?
C26 Rh2 S3 131.40(10) . . ?
C27 Rh2 S3 106.65(9) . . ?
C23 Rh2 S3 111.17(9) . . ?
C24 Rh2 S3 142.57(10) . . ?
S4 Rh2 S3 80.86(3) . . ?
C25 Rh2 Mo1 130.02(9) . . ?
C26 Rh2 Mo1 158.49(9) . . ?
C27 Rh2 Mo1 163.40(9) . . ?
C23 Rh2 Mo1 133.42(9) . . ?
C24 Rh2 Mo1 120.52(8) . . ?
S4 Rh2 Mo1 58.42(2) . . ?
S3 Rh2 Mo1 59.83(2) . . ?

loop_
_geom_bond_atom_site_label_1
_geom_bond_atom_site_label_2
_geom_bond_distance
_geom_bond_site_symmetry_2
_geom_bond_publ_flag
C1 C2 1.383(4) . ?
C1 C6 1.390(4) . ?
C1 S1 1.793(3) . ?
C2 C3 1.397(5) . ?
C2 H2 0.95 . ?
C3 C4 1.381(6) . ?
C3 H3 0.95 . ?
C4 C5 1.390(5) . ?
C4 H4 0.95 . ?
C5 C6 1.393(4) . ?
C5 H5 0.95 . ?
C6 S2 1.781(3) . ?
C7 C8 1.387(5) . ?
C7 C12 1.390(5) . ?
C7 S3 1.786(3) . ?
C8 C9 1.390(5) . ?
C8 H8 0.95 . ?
C9 C10 1.378(5) . ?
C9 H9 0.95 . ?
C10 C11 1.398(5) . ?
C10 H10 0.95 . ?
C11 C12 1.389(5) . ?
C11 H11 0.95 . ?
C12 S4 1.789(3) . ?
C13 C14 1.444(4) . ?
C13 C17 1.446(5) . ?
C13 C18 1.495(4) . ?
C13 Rh1 2.180(3) . ?
C14 C15 1.437(4) . ?
C14 C19 1.490(4) . ?
C14 Rh1 2.205(3) . ?
C15 C16 1.440(5) . ?
C15 C20 1.498(4) . ?
C15 Rh1 2.210(3) . ?
C16 C17 1.428(4) . ?
C16 C21 1.495(4) . ?
C16 Rh1 2.204(3) . ?
C17 C22 1.494(5) . ?
C17 Rh1 2.166(3) . ?
C18 H18A 0.98 . ?
C18 H18B 0.98 . ?
C18 H18C 0.98 . ?
C19 H19A 0.98 . ?
C19 H19B 0.98 . ?
C19 H19C 0.98 . ?
C20 H20A 0.98 . ?
C20 H20B 0.98 . ?
C20 H20C 0.98 . ?
C21 H21A 0.98 . ?
C21 H21B 0.98 . ?
C21 H21C 0.98 . ?
C22 H22A 0.98 . ?
C22 H22B 0.98 . ?
C22 H22C 0.98 . ?
C23 C24 1.423(5) . ?
C23 C27 1.446(4) . ?
C23 C28 1.492(5) . ?
C23 Rh2 2.189(3) . ?
C24 C25 1.427(5) . ?
C24 C29 1.499(5) . ?
C24 Rh2 2.224(3) . ?
C25 C26 1.452(5) . ?
C25 C30 1.497(5) . ?
C25 Rh2 2.168(3) . ?
C26 C27 1.416(5) . ?
C26 C31 1.485(5) . ?
C26 Rh2 2.181(3) . ?
C27 C32 1.501(5) . ?
C27 Rh2 2.189(3) . ?
C28 H28A 0.98 . ?
C28 H28B 0.98 . ?
C28 H28C 0.98 . ?
C29 H29A 0.98 . ?
C29 H29B 0.98 . ?
C29 H29C 0.98 . ?
C30 H30A 0.98 . ?
C30 H30B 0.98 . ?
C30 H30C 0.98 . ?
C31 H31A 0.98 . ?
C31 H31B 0.98 . ?
C31 H31C 0.98 . ?
C32 H32A 0.98 . ?
C32 H32B 0.98 . ?
C32 H32C 0.98 . ?
C33 O1 1.164(4) . ?
C33 Mo1 1.966(3) . ?
C34 O2 1.171(4) . ?
C34 Mo1 1.944(3) . ?
S1 Rh1 2.3200(9) . ?
S1 Mo1 2.5048(10) . ?
S2 Rh1 2.3564(9) . ?
S2 Mo1 2.5434(9) . ?
S3 Rh2 2.3807(9) . ?
S3 Mo1 2.5599(9) . ?
S4 Rh2 2.3124(9) . ?
S4 Mo1 2.4805(10) . ?
Mo1 Rh2 2.7184(7) . ?
Mo1 Rh1 2.7621(7) . ?
